data_4080443
loop_
_publ_author_name
'Ghag, Sonam K.'
'Tarlton, Michael L.'
'Henle, Ernst A.'
'Ochoa, Elizabeth M.'
'Watson, Alex W.'
'Zakharov, Lev N.'
'Watson, Eric J.'

_publ_section_title
;
 Synthesis and Structures of Triple-Decker Complexes with a Bridging
 Tetramethylcyclopentadienyl Ligand
;
_journal_issue 6
_journal_name_full Organometallics
_journal_page_first 1851
_journal_paper_doi 10.1021/om301258s
_journal_volume 32
_journal_year 2013
_chemical_formula_sum 'C23 H31 F6 Fe P Ru'
_chemical_formula_weight 609.37
_chemical_name_systematic
;

 ?

;
_space_group_IT_number 14
_symmetry_cell_setting monoclinic
_symmetry_space_group_name_Hall '-P 2yn'
_symmetry_space_group_name_H-M 'P 1 21/n 1'
_atom_sites_solution_hydrogens geom
_atom_sites_solution_primary direct
_atom_sites_solution_secondary difmap
_audit_creation_method SHELXLTL
_cell_angle_alpha 90.00
_cell_angle_beta 102.323(2)
_cell_angle_gamma 90.00
_cell_formula_units_Z 4
_cell_length_a 9.2966(9)
_cell_length_b 26.022(3)
_cell_length_c 10.0159(10)
_cell_measurement_reflns_used 9491
_cell_measurement_temperature 173(2)
_cell_measurement_theta_max 28.06
_cell_measurement_theta_min 2.22
_cell_volume 2367.2(4)
_computing_cell_refinement 'Bruker SAINT'
_computing_data_collection 'Bruker SMART'
_computing_data_reduction 'Bruker SAINT'
_computing_molecular_graphics 'Bruker SHELXTL'
_computing_publication_material 'Bruker SHELXTL'
_computing_structure_refinement 'Bruker SHELXTL'
_computing_structure_solution 'Bruker SHELXTL'
_diffrn_ambient_temperature 173(2)
_diffrn_measured_fraction_theta_full 0.999
_diffrn_measured_fraction_theta_max 0.999
_diffrn_measurement_device_type 'Bruker Apex CCD area detector'
_diffrn_measurement_method 'phi and omega scans'
_diffrn_radiation_monochromator graphite
_diffrn_radiation_source 'fine-focus sealed tube'
_diffrn_radiation_type MoK\a
_diffrn_radiation_wavelength 0.71073
_diffrn_reflns_av_R_equivalents 0.0262
_diffrn_reflns_av_sigmaI/netI 0.0194
_diffrn_reflns_limit_h_max 11
_diffrn_reflns_limit_h_min -11
_diffrn_reflns_limit_k_max 33
_diffrn_reflns_limit_k_min -33
_diffrn_reflns_limit_l_max 12
_diffrn_reflns_limit_l_min -12
_diffrn_reflns_number 26369
_diffrn_reflns_theta_full 27.00
_diffrn_reflns_theta_max 27.00
_diffrn_reflns_theta_min 2.22
_exptl_absorpt_coefficient_mu 1.374
_exptl_absorpt_correction_T_max 0.9471
_exptl_absorpt_correction_T_min 0.6996
_exptl_absorpt_correction_type multi-scan
_exptl_absorpt_process_details SADABS
_exptl_crystal_colour purple
_exptl_crystal_density_diffrn 1.710
_exptl_crystal_density_method 'not measured'
_exptl_crystal_description plate
_exptl_crystal_F_000 1232
_exptl_crystal_size_max 0.28
_exptl_crystal_size_mid 0.18
_exptl_crystal_size_min 0.04
_refine_diff_density_max 0.815
_refine_diff_density_min -0.787
_refine_diff_density_rms 0.113
_refine_ls_extinction_method none
_refine_ls_goodness_of_fit_ref 1.069
_refine_ls_hydrogen_treatment constr
_refine_ls_matrix_type full
_refine_ls_number_parameters 343
_refine_ls_number_reflns 5161
_refine_ls_number_restraints 0
_refine_ls_restrained_S_all 1.069
_refine_ls_R_factor_all 0.0490
_refine_ls_R_factor_gt 0.0455
_refine_ls_shift/su_max 0.000
_refine_ls_shift/su_mean 0.000
_refine_ls_structure_factor_coef Fsqd
_refine_ls_weighting_details 'calc w=1/[\s^2^(Fo^2^)+(0.0753P)^2^+8.1562P] where P=(Fo^2^+2Fc^2^)/3'
_refine_ls_weighting_scheme calc
_refine_ls_wR_factor_gt 0.1382
_refine_ls_wR_factor_ref 0.1412
_reflns_number_gt 4789
_reflns_number_total 5161
_reflns_threshold_expression >2sigma(I)
_cod_data_source_file om301258s_si_002.cif
_cod_data_source_block wat3
_cod_depositor_comments
;
The following automatic conversions were performed:

'_symmetry_cell_setting' value 'Monoclinic' changed to 'monoclinic'
according to /home/saulius/struct/CIF-dictionaries/cif_core.dic
dictionary named 'cif_core.dic' version 2.4.2 from 2011-04-26.

Automatic conversion script
Id: cif_fix_values 1891 2012-01-12 08:04:46Z andrius 
;
_cod_original_sg_symbol_H-M P2(1)/n
_cod_database_code 4080443

loop_
_symmetry_equiv_pos_as_xyz
'x, y, z'
'-x+1/2, y+1/2, -z+1/2'
'-x, -y, -z'
'x-1/2, -y-1/2, z-1/2'

loop_
_atom_site_label
_atom_site_type_symbol
_atom_site_fract_x
_atom_site_fract_y
_atom_site_fract_z
_atom_site_U_iso_or_equiv
_atom_site_adp_type
_atom_site_occupancy
_atom_site_symmetry_multiplicity
_atom_site_calc_flag
_atom_site_refinement_flags
_atom_site_disorder_assembly
_atom_site_disorder_group
Ru1 Ru 0.63763(4) 0.185329(12) 0.30864(3) 0.02401(13) Uani 1 1 d . . .
Fe1 Fe 0.85413(6) 0.09402(2) 0.19274(5) 0.01819(15) Uani 1 1 d . . .
C1 C 0.4298(6) 0.2272(2) 0.2691(6) 0.0420(12) Uani 1 1 d . . .
H1A H 0.3459 0.2229 0.1887 0.050 Uiso 1 1 calc R . .
C2 C 0.5479(6) 0.26211(18) 0.2807(6) 0.0394(11) Uani 1 1 d . . .
H2A H 0.5629 0.2869 0.2086 0.047 Uiso 1 1 calc R . .
C3 C 0.6396(6) 0.25761(18) 0.4132(6) 0.0395(11) Uani 1 1 d . . .
H3A H 0.7288 0.2789 0.4499 0.047 Uiso 1 1 calc R . .
C4 C 0.5807(6) 0.22062(19) 0.4849(5) 0.0371(11) Uani 1 1 d . . .
H4A H 0.6202 0.2106 0.5822 0.045 Uiso 1 1 calc R . .
C5 C 0.4506(6) 0.2005(2) 0.3981(6) 0.0395(11) Uani 1 1 d . . .
H5A H 0.3830 0.1742 0.4240 0.047 Uiso 1 1 calc R . .
C6 C 0.6492(4) 0.12770(15) 0.1523(4) 0.0225(8) Uani 1 1 d . . .
H6A H 0.5707 0.1202 0.0771 0.027 Uiso 1 1 calc R . .
C7 C 0.7638(4) 0.16697(14) 0.1540(4) 0.0217(7) Uani 1 1 d . . .
C8 C 0.8618(4) 0.16531(15) 0.2904(4) 0.0234(8) Uani 1 1 d . . .
C9 C 0.8065(4) 0.12544(16) 0.3700(4) 0.0231(8) Uani 1 1 d . . .
C10 C 0.6758(4) 0.10211(15) 0.2852(4) 0.0225(8) Uani 1 1 d . . .
C11 C 0.8405(5) 0.03180(16) 0.0644(5) 0.0298(9) Uani 1 1 d . . .
C12 C 0.9269(5) 0.07139(17) 0.0212(4) 0.0278(9) Uani 1 1 d . . .
C13 C 1.0497(4) 0.08189(16) 0.1313(4) 0.0257(8) Uani 1 1 d . . .
C14 C 1.0395(4) 0.04882(16) 0.2419(4) 0.0257(8) Uani 1 1 d . . .
C15 C 0.9107(5) 0.01797(16) 0.2002(5) 0.0283(9) Uani 1 1 d . . .
H15A H 0.8753 -0.0088 0.2572 0.034 Uiso 1 1 calc R . .
C16 C 0.7768(6) 0.20208(17) 0.0394(5) 0.0348(10) Uani 1 1 d . . .
H16A H 0.8390 0.1860 -0.0165 0.052 Uiso 1 1 calc R . .
H16B H 0.8212 0.2346 0.0766 0.052 Uiso 1 1 calc R . .
H16C H 0.6788 0.2086 -0.0171 0.052 Uiso 1 1 calc R . .
C17 C 0.9927(5) 0.19906(19) 0.3381(6) 0.0385(11) Uani 1 1 d . . .
H17A H 1.0805 0.1825 0.3186 0.058 Uiso 1 1 calc R . .
H17B H 1.0064 0.2047 0.4368 0.058 Uiso 1 1 calc R . .
H17C H 0.9769 0.2321 0.2904 0.058 Uiso 1 1 calc R . .
C18 C 0.8722(6) 0.11120(19) 0.5158(5) 0.0388(11) Uani 1 1 d . . .
H18A H 0.9447 0.0837 0.5177 0.058 Uiso 1 1 calc R . .
H18B H 0.7941 0.0993 0.5604 0.058 Uiso 1 1 calc R . .
H18C H 0.9206 0.1413 0.5644 0.058 Uiso 1 1 calc R . .
C19 C 0.5855(5) 0.05931(18) 0.3261(5) 0.0368(10) Uani 1 1 d . . .
H19A H 0.6250 0.0262 0.3043 0.055 Uiso 1 1 calc R . .
H19B H 0.4831 0.0626 0.2762 0.055 Uiso 1 1 calc R . .
H19C H 0.5895 0.0612 0.4245 0.055 Uiso 1 1 calc R . .
C20 C 0.7035(6) 0.0077(2) -0.0166(6) 0.0498(15) Uani 1 1 d . . .
H20A H 0.7298 -0.0215 -0.0686 0.075 Uiso 1 1 calc R . .
H20B H 0.6486 0.0331 -0.0798 0.075 Uiso 1 1 calc R . .
H20C H 0.6423 -0.0044 0.0455 0.075 Uiso 1 1 calc R . .
C21 C 0.8961(7) 0.0951(2) -0.1187(5) 0.0458(13) Uani 1 1 d . . .
H21A H 0.9471 0.0755 -0.1782 0.069 Uiso 1 1 calc R . .
H21B H 0.9313 0.1307 -0.1124 0.069 Uiso 1 1 calc R . .
H21C H 0.7899 0.0946 -0.1568 0.069 Uiso 1 1 calc R . .
C22 C 1.1685(6) 0.11979(19) 0.1265(6) 0.0413(12) Uani 1 1 d . . .
H22A H 1.2479 0.1029 0.0925 0.062 Uiso 1 1 calc R . .
H22B H 1.2073 0.1333 0.2185 0.062 Uiso 1 1 calc R . .
H22C H 1.1284 0.1481 0.0653 0.062 Uiso 1 1 calc R . .
C23 C 1.1497(5) 0.0453(2) 0.3748(5) 0.0418(11) Uani 1 1 d . . .
H23A H 1.2264 0.0205 0.3661 0.063 Uiso 1 1 calc R . .
H23B H 1.1003 0.0341 0.4469 0.063 Uiso 1 1 calc R . .
H23C H 1.1945 0.0791 0.3982 0.063 Uiso 1 1 calc R . .
P1 P 0.63125(14) -0.12488(5) 0.26462(14) 0.0362(3) Uani 0.50 1 d P A 1
F1 F 0.543(3) -0.0980(7) 0.1425(16) 0.117(8) Uani 0.50 1 d P A 1
F2 F 0.582(2) -0.1784(4) 0.222(2) 0.144(7) Uani 0.50 1 d P A 1
F3 F 0.7348(11) -0.1508(4) 0.3944(12) 0.075(3) Uani 0.50 1 d P A 1
F4 F 0.6889(16) -0.0697(3) 0.3167(10) 0.083(3) Uani 0.50 1 d P A 1
F5 F 0.510(2) -0.1199(7) 0.346(3) 0.151(9) Uani 0.50 1 d P A 1
F6 F 0.766(3) -0.1281(8) 0.194(2) 0.160(10) Uani 0.50 1 d P A 1
P1A P 0.63125(14) -0.12488(5) 0.26462(14) 0.0362(3) Uani 0.50 1 d P B 2
F1A F 0.556(3) -0.0803(8) 0.169(2) 0.149(10) Uani 0.50 1 d P B 2
F2A F 0.6367(15) -0.1504(6) 0.1209(10) 0.102(4) Uani 0.50 1 d P B 2
F3A F 0.6893(19) -0.1769(5) 0.3334(18) 0.113(6) Uani 0.50 1 d P B 2
F4A F 0.6092(17) -0.1026(6) 0.3957(12) 0.118(6) Uani 0.50 1 d P B 2
F5A F 0.4719(12) -0.1495(8) 0.2459(12) 0.111(5) Uani 0.50 1 d P B 2
F6A F 0.7813(13) -0.1028(8) 0.2745(17) 0.131(7) Uani 0.50 1 d P B 2

loop_
_atom_site_aniso_label
_atom_site_aniso_U_11
_atom_site_aniso_U_22
_atom_site_aniso_U_33
_atom_site_aniso_U_23
_atom_site_aniso_U_13
_atom_site_aniso_U_12
Ru1 0.0267(2) 0.0225(2) 0.0238(2) -0.00259(11) 0.00741(13) -0.00031(12)
Fe1 0.0191(3) 0.0157(3) 0.0197(3) -0.00010(19) 0.0041(2) 0.00058(19)
C1 0.033(2) 0.043(3) 0.051(3) -0.012(2) 0.013(2) 0.008(2)
C2 0.051(3) 0.024(2) 0.049(3) 0.0003(19) 0.023(2) 0.011(2)
C3 0.039(2) 0.029(2) 0.053(3) -0.020(2) 0.017(2) 0.0001(19)
C4 0.053(3) 0.036(2) 0.025(2) -0.0064(18) 0.014(2) 0.014(2)
C5 0.038(2) 0.034(2) 0.053(3) -0.008(2) 0.025(2) 0.002(2)
C6 0.0206(18) 0.0231(19) 0.0226(19) -0.0032(15) 0.0020(14) 0.0010(15)
C7 0.0281(19) 0.0155(17) 0.0221(18) 0.0007(14) 0.0062(15) 0.0009(14)
C8 0.0252(19) 0.0212(19) 0.0231(19) -0.0051(15) 0.0034(15) -0.0008(15)
C9 0.0268(19) 0.0233(19) 0.0192(18) 0.0008(15) 0.0050(15) 0.0023(15)
C10 0.0250(19) 0.0181(18) 0.026(2) -0.0012(14) 0.0082(16) -0.0016(14)
C11 0.025(2) 0.023(2) 0.041(2) -0.0104(17) 0.0054(18) 0.0033(16)
C12 0.032(2) 0.029(2) 0.023(2) -0.0017(16) 0.0086(16) 0.0094(17)
C13 0.0233(19) 0.0219(19) 0.034(2) 0.0009(16) 0.0115(16) 0.0034(15)
C14 0.0233(19) 0.0223(19) 0.032(2) 0.0023(16) 0.0069(16) 0.0052(15)
C15 0.027(2) 0.0185(19) 0.042(2) 0.0006(16) 0.0135(18) 0.0036(16)
C16 0.050(3) 0.024(2) 0.033(2) 0.0109(18) 0.016(2) 0.0056(19)
C17 0.029(2) 0.031(2) 0.055(3) -0.014(2) 0.006(2) -0.0079(18)
C18 0.051(3) 0.043(3) 0.021(2) 0.0014(18) 0.004(2) 0.008(2)
C19 0.040(2) 0.027(2) 0.049(3) -0.001(2) 0.022(2) -0.0095(19)
C20 0.033(3) 0.044(3) 0.067(4) -0.033(3) -0.001(2) 0.000(2)
C21 0.064(3) 0.050(3) 0.026(2) 0.001(2) 0.014(2) 0.027(3)
C22 0.034(2) 0.030(2) 0.067(4) 0.002(2) 0.026(2) -0.0021(19)
C23 0.035(2) 0.046(3) 0.041(3) 0.006(2) 0.000(2) 0.013(2)
P1 0.0372(6) 0.0299(6) 0.0374(7) 0.0042(5) -0.0009(5) 0.0020(5)
F1 0.147(13) 0.115(15) 0.049(6) -0.004(8) -0.067(8) 0.027(11)
F2 0.173(15) 0.031(5) 0.186(16) -0.033(7) -0.056(14) -0.015(6)
F3 0.060(5) 0.069(7) 0.083(7) 0.050(6) -0.012(5) 0.006(5)
F4 0.121(8) 0.038(4) 0.080(6) -0.003(4) 0.004(6) -0.030(5)
F5 0.145(14) 0.113(11) 0.25(2) 0.106(13) 0.153(15) 0.087(10)
F6 0.197(19) 0.158(15) 0.179(17) 0.106(14) 0.157(17) 0.123(15)
P1A 0.0372(6) 0.0299(6) 0.0374(7) 0.0042(5) -0.0009(5) 0.0020(5)
F1A 0.151(18) 0.102(14) 0.20(2) 0.100(14) 0.037(16) 0.073(12)
F2A 0.090(8) 0.173(14) 0.049(5) -0.007(6) 0.026(5) 0.036(8)
F3A 0.140(14) 0.082(9) 0.147(14) 0.078(9) 0.098(12) 0.072(9)
F4A 0.132(11) 0.138(12) 0.078(7) -0.084(8) 0.012(8) -0.006(9)
F5A 0.051(5) 0.197(16) 0.086(7) -0.037(9) 0.019(5) -0.052(8)
F6A 0.046(6) 0.206(19) 0.132(12) 0.038(11) -0.003(6) -0.076(9)

loop_
_atom_type_symbol
_atom_type_description
_atom_type_scat_dispersion_real
_atom_type_scat_dispersion_imag
_atom_type_scat_source
C C 0.0033 0.0016 'International Tables Vol C Tables 4.2.6.8 and 6.1.1.4'
H H 0.0000 0.0000 'International Tables Vol C Tables 4.2.6.8 and 6.1.1.4'
F F 0.0171 0.0103 'International Tables Vol C Tables 4.2.6.8 and 6.1.1.4'
P P 0.1023 0.0942 'International Tables Vol C Tables 4.2.6.8 and 6.1.1.4'
Fe Fe 0.3463 0.8444 'International Tables Vol C Tables 4.2.6.8 and 6.1.1.4'
Ru Ru -1.2594 0.8363 'International Tables Vol C Tables 4.2.6.8 and 6.1.1.4'

loop_
_geom_angle_atom_site_label_1
_geom_angle_atom_site_label_2
_geom_angle_atom_site_label_3
_geom_angle
C3 Ru1 C4 37.4(2)
C3 Ru1 C2 38.5(2)
C4 Ru1 C2 63.64(19)
C3 Ru1 C5 63.96(19)
C4 Ru1 C5 38.7(2)
C2 Ru1 C5 63.95(19)
C3 Ru1 C1 64.3(2)
C4 Ru1 C1 64.7(2)
C2 Ru1 C1 37.9(2)
C5 Ru1 C1 38.9(2)
C3 Ru1 C7 125.88(17)
C4 Ru1 C7 159.52(18)
C2 Ru1 C7 111.17(17)
C5 Ru1 C7 159.54(19)
C1 Ru1 C7 124.69(18)
C3 Ru1 C6 162.08(19)
C4 Ru1 C6 159.61(18)
C2 Ru1 C6 128.19(18)
C5 Ru1 C6 126.19(17)
C1 Ru1 C6 112.94(18)
C7 Ru1 C6 39.39(14)
C3 Ru1 C8 109.81(17)
C4 Ru1 C8 125.00(17)
C2 Ru1 C8 123.79(18)
C5 Ru1 C8 160.60(19)
C1 Ru1 C8 157.62(19)
C7 Ru1 C8 39.28(14)
C6 Ru1 C8 65.47(14)
C3 Ru1 C9 123.44(18)
C4 Ru1 C9 110.96(17)
C2 Ru1 C9 157.26(18)
C5 Ru1 C9 127.10(18)
C1 Ru1 C9 162.76(18)
C7 Ru1 C9 65.50(14)
C6 Ru1 C9 64.79(14)
C8 Ru1 C9 38.98(15)
C3 Ru1 C10 157.18(19)
C4 Ru1 C10 125.22(17)
C2 Ru1 C10 163.08(19)
C5 Ru1 C10 112.64(18)
C1 Ru1 C10 128.71(18)
C7 Ru1 C10 65.72(14)
C6 Ru1 C10 38.76(15)
C8 Ru1 C10 65.32(15)
C9 Ru1 C10 38.54(15)
C15 Fe1 C11 40.63(18)
C15 Fe1 C12 68.06(17)
C11 Fe1 C12 40.63(18)
C15 Fe1 C14 40.73(17)
C11 Fe1 C14 68.64(17)
C12 Fe1 C14 68.24(16)
C15 Fe1 C13 68.09(16)
C11 Fe1 C13 68.51(17)
C12 Fe1 C13 40.68(17)
C14 Fe1 C13 40.36(16)
C15 Fe1 C6 129.76(17)
C11 Fe1 C6 106.37(16)
C12 Fe1 C6 114.36(16)
C14 Fe1 C6 169.65(16)
C13 Fe1 C6 147.58(16)
C15 Fe1 C10 107.79(16)
C11 Fe1 C10 114.24(16)
C12 Fe1 C10 146.73(17)
C14 Fe1 C10 131.24(16)
C13 Fe1 C10 170.73(17)
C6 Fe1 C10 41.40(16)
C15 Fe1 C7 168.85(17)
C11 Fe1 C7 129.39(17)
C12 Fe1 C7 107.25(16)
C14 Fe1 C7 148.35(16)
C13 Fe1 C7 115.50(16)
C6 Fe1 C7 41.75(15)
C10 Fe1 C7 70.20(15)
C15 Fe1 C9 116.60(17)
C11 Fe1 C9 147.70(18)
C12 Fe1 C9 171.10(17)
C14 Fe1 C9 109.83(16)
C13 Fe1 C9 132.37(17)
C6 Fe1 C9 69.19(15)
C10 Fe1 C9 41.03(15)
C7 Fe1 C9 69.54(15)
C15 Fe1 C8 149.16(17)
C11 Fe1 C8 169.48(18)
C12 Fe1 C8 131.18(17)
C14 Fe1 C8 116.87(16)
C13 Fe1 C8 109.31(16)
C6 Fe1 C8 69.63(15)
C10 Fe1 C8 69.65(15)
C7 Fe1 C8 41.35(15)
C9 Fe1 C8 41.12(16)
C2 C1 C5 106.4(5)
C2 C1 Ru1 70.3(3)
C5 C1 Ru1 69.6(3)
C2 C1 H1A 126.8
C5 C1 H1A 126.8
Ru1 C1 H1A 126.8
C3 C2 C1 109.0(5)
C3 C2 Ru1 70.4(3)
C1 C2 Ru1 71.8(3)
C3 C2 H2A 125.5
C1 C2 H2A 125.5
Ru1 C2 H2A 125.5
C4 C3 C2 108.5(5)
C4 C3 Ru1 71.4(3)
C2 C3 Ru1 71.1(3)
C4 C3 H3A 125.7
C2 C3 H3A 125.7
Ru1 C3 H3A 125.7
C3 C4 C5 108.4(5)
C3 C4 Ru1 71.2(3)
C5 C4 Ru1 70.7(3)
C3 C4 H4A 125.8
C5 C4 H4A 125.8
Ru1 C4 H4A 125.8
C4 C5 C1 107.6(4)
C4 C5 Ru1 70.6(3)
C1 C5 Ru1 71.5(3)
C4 C5 H5A 126.1
C1 C5 H5A 126.1
Ru1 C5 H5A 126.1
C10 C6 C7 108.9(3)
C10 C6 Fe1 69.9(2)
C7 C6 Fe1 69.9(2)
C10 C6 Ru1 71.7(2)
C7 C6 Ru1 70.3(2)
Fe1 C6 Ru1 109.64(17)
C10 C6 H6A 125.5
C7 C6 H6A 125.5
Fe1 C6 H6A 126.2
Ru1 C6 H6A 124.1
C8 C7 C6 107.0(3)
C8 C7 C16 126.6(4)
C6 C7 C16 126.4(4)
C8 C7 Fe1 69.8(2)
C6 C7 Fe1 68.4(2)
C16 C7 Fe1 127.4(3)
C8 C7 Ru1 70.6(2)
C6 C7 Ru1 70.3(2)
C16 C7 Ru1 123.7(3)
Fe1 C7 Ru1 108.89(17)
C9 C8 C7 107.8(3)
C9 C8 C17 126.7(4)
C7 C8 C17 125.5(4)
C9 C8 Fe1 69.3(2)
C7 C8 Fe1 68.9(2)
C17 C8 Fe1 128.0(3)
C9 C8 Ru1 70.9(2)
C7 C8 Ru1 70.1(2)
C17 C8 Ru1 123.9(3)
Fe1 C8 Ru1 108.14(17)
C10 C9 C8 108.8(3)
C10 C9 C18 125.3(4)
C8 C9 C18 125.8(4)
C10 C9 Fe1 69.1(2)
C8 C9 Fe1 69.6(2)
C18 C9 Fe1 127.9(3)
C10 C9 Ru1 71.1(2)
C8 C9 Ru1 70.1(2)
C18 C9 Ru1 124.2(3)
Fe1 C9 Ru1 107.91(17)
C9 C10 C6 107.4(3)
C9 C10 C19 126.4(4)
C6 C10 C19 126.2(4)
C9 C10 Fe1 69.9(2)
C6 C10 Fe1 68.7(2)
C19 C10 Fe1 126.3(3)
C9 C10 Ru1 70.3(2)
C6 C10 Ru1 69.6(2)
C19 C10 Ru1 125.7(3)
Fe1 C10 Ru1 107.92(17)
C12 C11 C15 107.4(4)
C12 C11 C20 127.4(5)
C15 C11 C20 125.2(5)
C12 C11 Fe1 70.0(2)
C15 C11 Fe1 69.3(2)
C20 C11 Fe1 127.0(3)
C11 C12 C13 108.1(4)
C11 C12 C21 124.9(4)
C13 C12 C21 126.9(4)
C11 C12 Fe1 69.4(2)
C13 C12 Fe1 69.7(2)
C21 C12 Fe1 129.0(3)
C14 C13 C12 108.0(4)
C14 C13 C22 126.9(4)
C12 C13 C22 125.1(4)
C14 C13 Fe1 69.6(2)
C12 C13 Fe1 69.6(2)
C22 C13 Fe1 127.9(3)
C13 C14 C15 107.7(4)
C13 C14 C23 125.5(4)
C15 C14 C23 126.7(4)
C13 C14 Fe1 70.1(2)
C15 C14 Fe1 69.2(2)
C23 C14 Fe1 128.8(3)
C11 C15 C14 108.8(4)
C11 C15 Fe1 70.0(2)
C14 C15 Fe1 70.1(2)
C11 C15 H15A 125.6
C14 C15 H15A 125.6
Fe1 C15 H15A 125.6
C7 C16 H16A 109.5
C7 C16 H16B 109.5
H16A C16 H16B 109.5
C7 C16 H16C 109.5
H16A C16 H16C 109.5
H16B C16 H16C 109.5
C8 C17 H17A 109.5
C8 C17 H17B 109.5
H17A C17 H17B 109.5
C8 C17 H17C 109.5
H17A C17 H17C 109.5
H17B C17 H17C 109.5
C9 C18 H18A 109.5
C9 C18 H18B 109.5
H18A C18 H18B 109.5
C9 C18 H18C 109.5
H18A C18 H18C 109.5
H18B C18 H18C 109.5
C10 C19 H19A 109.5
C10 C19 H19B 109.5
H19A C19 H19B 109.5
C10 C19 H19C 109.5
H19A C19 H19C 109.5
H19B C19 H19C 109.5
C11 C20 H20A 109.5
C11 C20 H20B 109.5
H20A C20 H20B 109.5
C11 C20 H20C 109.5
H20A C20 H20C 109.5
H20B C20 H20C 109.5
C12 C21 H21A 109.5
C12 C21 H21B 109.5
H21A C21 H21B 109.5
C12 C21 H21C 109.5
H21A C21 H21C 109.5
H21B C21 H21C 109.5
C13 C22 H22A 109.5
C13 C22 H22B 109.5
H22A C22 H22B 109.5
C13 C22 H22C 109.5
H22A C22 H22C 109.5
H22B C22 H22C 109.5
C14 C23 H23A 109.5
C14 C23 H23B 109.5
H23A C23 H23B 109.5
C14 C23 H23C 109.5
H23A C23 H23C 109.5
H23B C23 H23C 109.5
F2 P1 F1 96.9(10)
F2 P1 F5 90.9(11)
F1 P1 F5 93.3(14)
F2 P1 F6 92.7(12)
F1 P1 F6 90.4(14)
F5 P1 F6 174.4(16)
F2 P1 F4 177.0(7)
F1 P1 F4 86.1(8)
F5 P1 F4 89.1(10)
F6 P1 F4 87.0(10)
F2 P1 F3 86.3(7)
F1 P1 F3 175.8(11)
F5 P1 F3 89.3(9)
F6 P1 F3 86.7(9)
F4 P1 F3 90.7(6)

loop_
_geom_bond_atom_site_label_1
_geom_bond_atom_site_label_2
_geom_bond_distance
Ru1 C3 2.151(4)
Ru1 C4 2.153(4)
Ru1 C2 2.160(5)
Ru1 C5 2.155(5)
Ru1 C1 2.180(5)
Ru1 C7 2.186(4)
Ru1 C6 2.187(4)
Ru1 C8 2.193(4)
Ru1 C9 2.204(4)
Ru1 C10 2.215(4)
Fe1 C15 2.045(4)
Fe1 C11 2.054(4)
Fe1 C12 2.062(4)
Fe1 C14 2.057(4)
Fe1 C13 2.065(4)
Fe1 C6 2.057(4)
Fe1 C10 2.075(4)
Fe1 C7 2.078(4)
Fe1 C9 2.086(4)
Fe1 C8 2.091(4)
C1 C2 1.411(7)
C1 C5 1.444(8)
C1 H1A 1.0000
C2 C3 1.420(8)
C2 H2A 1.0000
C3 C4 1.382(7)
C3 H3A 1.0000
C4 C5 1.429(7)
C4 H4A 1.0000
C5 H5A 1.0000
C6 C10 1.461(6)
C6 C7 1.474(5)
C6 H6A 0.9500
C7 C8 1.472(5)
C7 C16 1.492(5)
C8 C9 1.467(6)
C8 C17 1.494(6)
C9 C10 1.458(6)
C9 C18 1.504(6)
C10 C19 1.503(6)
C11 C12 1.429(6)
C11 C15 1.423(6)
C11 C20 1.495(6)
C12 C13 1.435(6)
C12 C21 1.502(6)
C13 C14 1.422(6)
C13 C22 1.489(6)
C14 C15 1.428(6)
C14 C23 1.499(6)
C15 H15A 1.0000
C16 H16A 0.9800
C16 H16B 0.9800
C16 H16C 0.9800
C17 H17A 0.9800
C17 H17B 0.9800
C17 H17C 0.9800
C18 H18A 0.9800
C18 H18B 0.9800
C18 H18C 0.9800
C19 H19A 0.9800
C19 H19B 0.9800
C19 H19C 0.9800
C20 H20A 0.9800
C20 H20B 0.9800
C20 H20C 0.9800
C21 H21A 0.9800
C21 H21B 0.9800
C21 H21C 0.9800
C22 H22A 0.9800
C22 H22B 0.9800
C22 H22C 0.9800
C23 H23A 0.9800
C23 H23B 0.9800
C23 H23C 0.9800
P1 F2 1.501(8)
P1 F1 1.493(13)
P1 F5 1.531(11)
P1 F6 1.567(12)
P1 F4 1.582(8)
P1 F3 1.594(9)

loop_
_geom_torsion_atom_site_label_1
_geom_torsion_atom_site_label_2
_geom_torsion_atom_site_label_3
_geom_torsion_atom_site_label_4
_geom_torsion
C3 Ru1 C1 C2 37.2(3)
C4 Ru1 C1 C2 78.9(3)
C5 Ru1 C1 C2 116.9(4)
C7 Ru1 C1 C2 -80.0(3)
C6 Ru1 C1 C2 -123.3(3)
C8 Ru1 C1 C2 -42.3(6)
C9 Ru1 C1 C2 158.1(5)
C10 Ru1 C1 C2 -165.1(3)
C3 Ru1 C1 C5 -79.7(3)
C4 Ru1 C1 C5 -38.0(3)
C2 Ru1 C1 C5 -116.9(4)
C7 Ru1 C1 C5 163.1(3)
C6 Ru1 C1 C5 119.8(3)
C8 Ru1 C1 C5 -159.2(4)
C9 Ru1 C1 C5 41.1(7)
C10 Ru1 C1 C5 78.0(3)
C5 C1 C2 C3 -0.3(5)
Ru1 C1 C2 C3 -60.9(3)
C5 C1 C2 Ru1 60.6(3)
C4 Ru1 C2 C3 36.8(3)
C5 Ru1 C2 C3 80.2(3)
C1 Ru1 C2 C3 118.7(4)
C7 Ru1 C2 C3 -121.5(3)
C6 Ru1 C2 C3 -163.0(3)
C8 Ru1 C2 C3 -79.2(3)
C9 Ru1 C2 C3 -44.6(6)
C10 Ru1 C2 C3 162.5(5)
C3 Ru1 C2 C1 -118.7(4)
C4 Ru1 C2 C1 -81.9(3)
C5 Ru1 C2 C1 -38.5(3)
C7 Ru1 C2 C1 119.7(3)
C6 Ru1 C2 C1 78.3(3)
C8 Ru1 C2 C1 162.0(3)
C9 Ru1 C2 C1 -163.4(4)
C10 Ru1 C2 C1 43.7(7)
C1 C2 C3 C4 -0.2(5)
Ru1 C2 C3 C4 -61.9(3)
C1 C2 C3 Ru1 61.8(3)
C2 Ru1 C3 C4 118.0(4)
C5 Ru1 C3 C4 37.9(3)
C1 Ru1 C3 C4 81.3(3)
C7 Ru1 C3 C4 -163.2(3)
C6 Ru1 C3 C4 166.5(5)
C8 Ru1 C3 C4 -122.2(3)
C9 Ru1 C3 C4 -81.0(3)
C10 Ru1 C3 C4 -48.9(6)
C4 Ru1 C3 C2 -118.0(4)
C5 Ru1 C3 C2 -80.2(3)
C1 Ru1 C3 C2 -36.7(3)
C7 Ru1 C3 C2 78.8(3)
C6 Ru1 C3 C2 48.5(7)
C8 Ru1 C3 C2 119.8(3)
C9 Ru1 C3 C2 161.0(3)
C10 Ru1 C3 C2 -166.9(4)
C2 C3 C4 C5 0.5(5)
Ru1 C3 C4 C5 -61.2(3)
C2 C3 C4 Ru1 61.8(3)
C2 Ru1 C4 C3 -37.8(3)
C5 Ru1 C4 C3 -118.2(4)
C1 Ru1 C4 C3 -80.1(3)
C7 Ru1 C4 C3 42.2(6)
C6 Ru1 C4 C3 -168.1(4)
C8 Ru1 C4 C3 76.5(3)
C9 Ru1 C4 C3 118.1(3)
C10 Ru1 C4 C3 159.0(3)
C3 Ru1 C4 C5 118.2(4)
C2 Ru1 C4 C5 80.5(3)
C1 Ru1 C4 C5 38.1(3)
C7 Ru1 C4 C5 160.4(4)
C6 Ru1 C4 C5 -49.9(6)
C8 Ru1 C4 C5 -165.3(3)
C9 Ru1 C4 C5 -123.7(3)
C10 Ru1 C4 C5 -82.7(3)
C3 C4 C5 C1 -0.7(5)
Ru1 C4 C5 C1 -62.2(3)
C3 C4 C5 Ru1 61.5(3)
C2 C1 C5 C4 0.6(5)
Ru1 C1 C5 C4 61.6(3)
C2 C1 C5 Ru1 -61.0(3)
C3 Ru1 C5 C4 -36.6(3)
C2 Ru1 C5 C4 -79.6(3)
C1 Ru1 C5 C4 -117.2(4)
C7 Ru1 C5 C4 -160.4(4)
C6 Ru1 C5 C4 160.7(3)
C8 Ru1 C5 C4 38.8(7)
C9 Ru1 C5 C4 76.9(3)
C10 Ru1 C5 C4 118.6(3)
C3 Ru1 C5 C1 80.6(3)
C4 Ru1 C5 C1 117.2(4)
C2 Ru1 C5 C1 37.6(3)
C7 Ru1 C5 C1 -43.2(6)
C6 Ru1 C5 C1 -82.1(3)
C8 Ru1 C5 C1 156.0(5)
C9 Ru1 C5 C1 -165.9(3)
C10 Ru1 C5 C1 -124.2(3)
C15 Fe1 C6 C10 70.0(3)
C11 Fe1 C6 C10 108.3(2)
C12 Fe1 C6 C10 151.0(2)
C14 Fe1 C6 C10 48.6(10)
C13 Fe1 C6 C10 -176.2(3)
C7 Fe1 C6 C10 -120.1(3)
C9 Fe1 C6 C10 -37.9(2)
C8 Fe1 C6 C10 -82.0(2)
C15 Fe1 C6 C7 -169.9(2)
C11 Fe1 C6 C7 -131.6(2)
C12 Fe1 C6 C7 -88.9(2)
C14 Fe1 C6 C7 168.7(8)
C13 Fe1 C6 C7 -56.1(4)
C10 Fe1 C6 C7 120.1(3)
C9 Fe1 C6 C7 82.2(2)
C8 Fe1 C6 C7 38.1(2)
C15 Fe1 C6 Ru1 130.9(2)
C11 Fe1 C6 Ru1 169.21(18)
C12 Fe1 C6 Ru1 -148.12(18)
C14 Fe1 C6 Ru1 109.5(9)
C13 Fe1 C6 Ru1 -115.2(3)
C10 Fe1 C6 Ru1 60.9(2)
C7 Fe1 C6 Ru1 -59.2(2)
C9 Fe1 C6 Ru1 23.03(17)
C8 Fe1 C6 Ru1 -21.04(17)
C3 Ru1 C6 C10 159.0(5)
C4 Ru1 C6 C10 -45.0(6)
C2 Ru1 C6 C10 -164.7(3)
C5 Ru1 C6 C10 -81.4(3)
C1 Ru1 C6 C10 -123.9(3)
C7 Ru1 C6 C10 118.8(3)
C8 Ru1 C6 C10 80.5(2)
C9 Ru1 C6 C10 37.4(2)
C3 Ru1 C6 C7 40.1(6)
C4 Ru1 C6 C7 -163.9(4)
C2 Ru1 C6 C7 76.5(3)
C5 Ru1 C6 C7 159.8(3)
C1 Ru1 C6 C7 117.3(3)
C8 Ru1 C6 C7 -38.3(2)
C9 Ru1 C6 C7 -81.4(2)
C10 Ru1 C6 C7 -118.8(3)
C3 Ru1 C6 Fe1 99.1(6)
C4 Ru1 C6 Fe1 -104.9(5)
C2 Ru1 C6 Fe1 135.4(2)
C5 Ru1 C6 Fe1 -141.3(2)
C1 Ru1 C6 Fe1 176.2(2)
C7 Ru1 C6 Fe1 58.9(2)
C8 Ru1 C6 Fe1 20.66(17)
C9 Ru1 C6 Fe1 -22.49(16)
C10 Ru1 C6 Fe1 -59.9(2)
C10 C6 C7 C8 -0.1(4)
Fe1 C6 C7 C8 -59.3(3)
Ru1 C6 C7 C8 61.5(3)
C10 C6 C7 C16 -179.5(4)
Fe1 C6 C7 C16 121.3(4)
Ru1 C6 C7 C16 -118.0(4)
C10 C6 C7 Fe1 59.2(3)
Ru1 C6 C7 Fe1 120.77(14)
C10 C6 C7 Ru1 -61.5(3)
Fe1 C6 C7 Ru1 -120.77(14)
C15 Fe1 C7 C8 162.9(8)
C11 Fe1 C7 C8 -173.0(2)
C12 Fe1 C7 C8 -133.7(2)
C14 Fe1 C7 C8 -57.3(4)
C13 Fe1 C7 C8 -90.7(3)
C6 Fe1 C7 C8 118.8(3)
C10 Fe1 C7 C8 81.4(2)
C9 Fe1 C7 C8 37.5(2)
C15 Fe1 C7 C6 44.1(9)
C11 Fe1 C7 C6 68.1(3)
C12 Fe1 C7 C6 107.5(2)
C14 Fe1 C7 C6 -176.1(3)
C13 Fe1 C7 C6 150.5(2)
C10 Fe1 C7 C6 -37.5(2)
C9 Fe1 C7 C6 -81.3(2)
C8 Fe1 C7 C6 -118.8(3)
C15 Fe1 C7 C16 -75.9(10)
C11 Fe1 C7 C16 -51.9(5)
C12 Fe1 C7 C16 -12.5(4)
C14 Fe1 C7 C16 63.8(5)
C13 Fe1 C7 C16 30.5(4)
C6 Fe1 C7 C16 -120.0(5)
C10 Fe1 C7 C16 -157.5(4)
C9 Fe1 C7 C16 158.7(4)
C8 Fe1 C7 C16 121.2(5)
C15 Fe1 C7 Ru1 102.8(8)
C11 Fe1 C7 Ru1 126.9(2)
C12 Fe1 C7 Ru1 166.28(17)
C14 Fe1 C7 Ru1 -117.4(3)
C13 Fe1 C7 Ru1 -150.74(17)
C6 Fe1 C7 Ru1 58.8(2)
C10 Fe1 C7 Ru1 21.33(16)
C9 Fe1 C7 Ru1 -22.50(16)
C8 Fe1 C7 Ru1 -60.0(2)
C3 Ru1 C7 C8 77.1(3)
C4 Ru1 C7 C8 46.8(5)
C2 Ru1 C7 C8 117.9(3)
C5 Ru1 C7 C8 -170.1(5)
C1 Ru1 C7 C8 158.4(2)
C6 Ru1 C7 C8 -117.1(3)
C9 Ru1 C7 C8 -37.6(2)
C10 Ru1 C7 C8 -80.1(2)
C3 Ru1 C7 C6 -165.8(2)
C4 Ru1 C7 C6 163.9(4)
C2 Ru1 C7 C6 -125.0(2)
C5 Ru1 C7 C6 -53.0(6)
C1 Ru1 C7 C6 -84.5(3)
C8 Ru1 C7 C6 117.1(3)
C9 Ru1 C7 C6 79.5(2)
C10 Ru1 C7 C6 37.0(2)
C3 Ru1 C7 C16 -44.6(4)
C4 Ru1 C7 C16 -74.8(6)
C2 Ru1 C7 C16 -3.7(4)
C5 Ru1 C7 C16 68.3(6)
C1 Ru1 C7 C16 36.8(4)
C6 Ru1 C7 C16 121.3(4)
C8 Ru1 C7 C16 -121.7(4)
C9 Ru1 C7 C16 -159.3(4)
C10 Ru1 C7 C16 158.3(4)
C3 Ru1 C7 Fe1 136.6(2)
C4 Ru1 C7 Fe1 106.4(5)
C2 Ru1 C7 Fe1 177.46(19)
C5 Ru1 C7 Fe1 -110.6(5)
C1 Ru1 C7 Fe1 -142.1(2)
C6 Ru1 C7 Fe1 -57.6(2)
C8 Ru1 C7 Fe1 59.5(2)
C9 Ru1 C7 Fe1 21.90(16)
C10 Ru1 C7 Fe1 -20.59(16)
C6 C7 C8 C9 -0.1(4)
C16 C7 C8 C9 179.3(4)
Fe1 C7 C8 C9 -58.5(3)
Ru1 C7 C8 C9 61.2(3)
C6 C7 C8 C17 -179.3(4)
C16 C7 C8 C17 0.1(7)
Fe1 C7 C8 C17 122.3(4)
Ru1 C7 C8 C17 -118.0(4)
C6 C7 C8 Fe1 58.4(3)
C16 C7 C8 Fe1 -122.2(4)
Ru1 C7 C8 Fe1 119.68(14)
C6 C7 C8 Ru1 -61.3(3)
C16 C7 C8 Ru1 118.1(4)
Fe1 C7 C8 Ru1 -119.68(14)
C15 Fe1 C8 C9 -53.8(4)
C11 Fe1 C8 C9 150.6(8)
C12 Fe1 C8 C9 -173.6(2)
C14 Fe1 C8 C9 -89.9(3)
C13 Fe1 C8 C9 -133.2(2)
C6 Fe1 C8 C9 81.3(2)
C10 Fe1 C8 C9 37.0(2)
C7 Fe1 C8 C9 119.8(3)
C15 Fe1 C8 C7 -173.6(3)
C11 Fe1 C8 C7 30.8(10)
C12 Fe1 C8 C7 66.6(3)
C14 Fe1 C8 C7 150.3(2)
C13 Fe1 C8 C7 107.0(2)
C6 Fe1 C8 C7 -38.5(2)
C10 Fe1 C8 C7 -82.8(2)
C9 Fe1 C8 C7 -119.8(3)
C15 Fe1 C8 C17 67.2(5)
C11 Fe1 C8 C17 -88.4(10)
C12 Fe1 C8 C17 -52.6(5)
C14 Fe1 C8 C17 31.1(5)
C13 Fe1 C8 C17 -12.2(4)
C6 Fe1 C8 C17 -157.7(4)
C10 Fe1 C8 C17 158.0(4)
C7 Fe1 C8 C17 -119.2(5)
C9 Fe1 C8 C17 121.0(5)
C15 Fe1 C8 Ru1 -114.4(3)
C11 Fe1 C8 Ru1 90.1(9)
C12 Fe1 C8 Ru1 125.8(2)
C14 Fe1 C8 Ru1 -150.41(17)
C13 Fe1 C8 Ru1 166.28(17)
C6 Fe1 C8 Ru1 20.78(17)
C10 Fe1 C8 Ru1 -23.52(17)
C7 Fe1 C8 Ru1 59.3(2)
C9 Fe1 C8 Ru1 -60.5(2)
C3 Ru1 C8 C9 119.1(3)
C4 Ru1 C8 C9 80.1(3)
C2 Ru1 C8 C9 159.6(2)
C5 Ru1 C8 C9 51.5(6)
C1 Ru1 C8 C9 -170.6(4)
C7 Ru1 C8 C9 -118.0(3)
C6 Ru1 C8 C9 -79.6(2)
C10 Ru1 C8 C9 -36.8(2)
C3 Ru1 C8 C7 -122.9(2)
C4 Ru1 C8 C7 -161.8(2)
C2 Ru1 C8 C7 -82.4(3)
C5 Ru1 C8 C7 169.5(5)
C1 Ru1 C8 C7 -52.6(5)
C6 Ru1 C8 C7 38.4(2)
C9 Ru1 C8 C7 118.0(3)
C10 Ru1 C8 C7 81.2(2)
C3 Ru1 C8 C17 -2.9(4)
C4 Ru1 C8 C17 -41.8(5)
C2 Ru1 C8 C17 37.6(5)
C5 Ru1 C8 C17 -70.4(7)
C1 Ru1 C8 C17 67.5(6)
C7 Ru1 C8 C17 120.0(5)
C6 Ru1 C8 C17 158.4(4)
C9 Ru1 C8 C17 -122.0(5)
C10 Ru1 C8 C17 -158.8(4)
C3 Ru1 C8 Fe1 178.6(2)
C4 Ru1 C8 Fe1 139.6(2)
C2 Ru1 C8 Fe1 -140.9(2)
C5 Ru1 C8 Fe1 111.0(5)
C1 Ru1 C8 Fe1 -111.1(4)
C7 Ru1 C8 Fe1 -58.5(2)
C6 Ru1 C8 Fe1 -20.12(16)
C9 Ru1 C8 Fe1 59.5(2)
C10 Ru1 C8 Fe1 22.69(16)
C7 C8 C9 C10 0.2(4)
C17 C8 C9 C10 179.4(4)
Fe1 C8 C9 C10 -58.0(3)
Ru1 C8 C9 C10 60.9(3)
C7 C8 C9 C18 -179.1(4)
C17 C8 C9 C18 0.1(7)
Fe1 C8 C9 C18 122.6(4)
Ru1 C8 C9 C18 -118.5(4)
C7 C8 C9 Fe1 58.2(3)
C17 C8 C9 Fe1 -122.6(4)
Ru1 C8 C9 Fe1 118.90(14)
C7 C8 C9 Ru1 -60.7(3)
C17 C8 C9 Ru1 118.5(4)
Fe1 C8 C9 Ru1 -118.90(14)
C15 Fe1 C9 C10 -86.9(3)
C11 Fe1 C9 C10 -49.6(4)
C12 Fe1 C9 C10 153.3(10)
C14 Fe1 C9 C10 -130.8(2)
C13 Fe1 C9 C10 -170.6(2)
C6 Fe1 C9 C10 38.2(2)
C7 Fe1 C9 C10 83.0(2)
C8 Fe1 C9 C10 120.7(3)
C15 Fe1 C9 C8 152.4(2)
C11 Fe1 C9 C8 -170.4(3)
C12 Fe1 C9 C8 32.6(11)
C14 Fe1 C9 C8 108.5(2)
C13 Fe1 C9 C8 68.6(3)
C6 Fe1 C9 C8 -82.5(2)
C10 Fe1 C9 C8 -120.7(3)
C7 Fe1 C9 C8 -37.7(2)
C15 Fe1 C9 C18 32.3(5)
C11 Fe1 C9 C18 69.5(5)
C12 Fe1 C9 C18 -87.5(11)
C14 Fe1 C9 C18 -11.6(4)
C13 Fe1 C9 C18 -51.5(5)
C6 Fe1 C9 C18 157.4(4)
C10 Fe1 C9 C18 119.2(5)
C7 Fe1 C9 C18 -157.9(4)
C8 Fe1 C9 C18 -120.1(5)
C15 Fe1 C9 Ru1 -147.67(17)
C11 Fe1 C9 Ru1 -110.5(3)
C12 Fe1 C9 Ru1 92.5(10)
C14 Fe1 C9 Ru1 168.41(17)
C13 Fe1 C9 Ru1 128.53(19)
C6 Fe1 C9 Ru1 -22.59(16)
C10 Fe1 C9 Ru1 -60.8(2)
C7 Fe1 C9 Ru1 22.17(16)
C8 Fe1 C9 Ru1 59.9(2)
C3 Ru1 C9 C10 160.7(3)
C4 Ru1 C9 C10 120.7(3)
C2 Ru1 C9 C10 -167.7(4)
C5 Ru1 C9 C10 79.9(3)
C1 Ru1 C9 C10 48.7(7)
C7 Ru1 C9 C10 -81.2(2)
C6 Ru1 C9 C10 -37.6(2)
C8 Ru1 C9 C10 -119.1(3)
C3 Ru1 C9 C8 -80.2(3)
C4 Ru1 C9 C8 -120.2(2)
C2 Ru1 C9 C8 -48.6(5)
C5 Ru1 C9 C8 -161.0(2)
C1 Ru1 C9 C8 167.8(5)
C7 Ru1 C9 C8 37.9(2)
C6 Ru1 C9 C8 81.5(2)
C10 Ru1 C9 C8 119.1(3)
C3 Ru1 C9 C18 40.3(4)
C4 Ru1 C9 C18 0.2(4)
C2 Ru1 C9 C18 71.8(6)
C5 Ru1 C9 C18 -40.5(5)
C1 Ru1 C9 C18 -71.7(7)
C7 Ru1 C9 C18 158.3(4)
C6 Ru1 C9 C18 -158.1(4)
C8 Ru1 C9 C18 120.4(5)
C10 Ru1 C9 C18 -120.5(5)
C3 Ru1 C9 Fe1 -139.8(2)
C4 Ru1 C9 Fe1 -179.79(19)
C2 Ru1 C9 Fe1 -108.2(4)
C5 Ru1 C9 Fe1 139.5(2)
C1 Ru1 C9 Fe1 108.3(6)
C7 Ru1 C9 Fe1 -21.68(16)
C6 Ru1 C9 Fe1 21.92(16)
C8 Ru1 C9 Fe1 -59.6(2)
C10 Ru1 C9 Fe1 59.5(2)
C8 C9 C10 C6 -0.2(4)
C18 C9 C10 C6 179.1(4)
Fe1 C9 C10 C6 -58.6(3)
Ru1 C9 C10 C6 60.0(3)
C8 C9 C10 C19 179.3(4)
C18 C9 C10 C19 -1.4(7)
Fe1 C9 C10 C19 120.9(4)
Ru1 C9 C10 C19 -120.5(4)
C8 C9 C10 Fe1 58.4(3)
C18 C9 C10 Fe1 -122.3(4)
Ru1 C9 C10 Fe1 118.60(14)
C8 C9 C10 Ru1 -60.2(3)
C18 C9 C10 Ru1 119.1(4)
Fe1 C9 C10 Ru1 -118.60(14)
C7 C6 C10 C9 0.2(4)
Fe1 C6 C10 C9 59.4(3)
Ru1 C6 C10 C9 -60.5(3)
C7 C6 C10 C19 -179.3(4)
Fe1 C6 C10 C19 -120.2(4)
Ru1 C6 C10 C19 120.0(4)
C7 C6 C10 Fe1 -59.2(3)
Ru1 C6 C10 Fe1 -119.87(14)
C7 C6 C10 Ru1 60.7(3)
Fe1 C6 C10 Ru1 119.87(14)
C15 Fe1 C10 C9 110.3(2)
C11 Fe1 C10 C9 153.5(2)
C12 Fe1 C10 C9 -172.7(3)
C14 Fe1 C10 C9 71.3(3)
C13 Fe1 C10 C9 48.2(11)
C6 Fe1 C10 C9 -119.0(3)
C7 Fe1 C10 C9 -81.2(2)
C8 Fe1 C10 C9 -37.1(2)
C15 Fe1 C10 C6 -130.7(2)
C11 Fe1 C10 C6 -87.5(3)
C12 Fe1 C10 C6 -53.7(4)
C14 Fe1 C10 C6 -169.7(2)
C13 Fe1 C10 C6 167.2(9)
C7 Fe1 C10 C6 37.8(2)
C9 Fe1 C10 C6 119.0(3)
C8 Fe1 C10 C6 81.9(2)
C15 Fe1 C10 C19 -10.7(4)
C11 Fe1 C10 C19 32.4(4)
C12 Fe1 C10 C19 66.2(5)
C14 Fe1 C10 C19 -49.7(5)
C13 Fe1 C10 C19 -72.9(11)
C6 Fe1 C10 C19 119.9(5)
C7 Fe1 C10 C19 157.7(4)
C9 Fe1 C10 C19 -121.1(5)
C8 Fe1 C10 C19 -158.1(4)
C15 Fe1 C10 Ru1 170.67(18)
C11 Fe1 C10 Ru1 -146.18(18)
C12 Fe1 C10 Ru1 -112.4(3)
C14 Fe1 C10 Ru1 131.66(19)
C13 Fe1 C10 Ru1 108.5(10)
C6 Fe1 C10 Ru1 -58.7(2)
C7 Fe1 C10 Ru1 -20.91(16)
C9 Fe1 C10 Ru1 60.3(2)
C8 Fe1 C10 Ru1 23.25(16)
C3 Ru1 C10 C9 -45.3(5)
C4 Ru1 C10 C9 -79.4(3)
C2 Ru1 C10 C9 163.6(5)
C5 Ru1 C10 C9 -121.7(3)
C1 Ru1 C10 C9 -163.4(3)
C7 Ru1 C10 C9 80.6(2)
C6 Ru1 C10 C9 118.1(3)
C8 Ru1 C10 C9 37.2(2)
C3 Ru1 C10 C6 -163.4(4)
C4 Ru1 C10 C6 162.4(2)
C2 Ru1 C10 C6 45.4(7)
C5 Ru1 C10 C6 120.2(3)
C1 Ru1 C10 C6 78.4(3)
C7 Ru1 C10 C6 -37.6(2)
C8 Ru1 C10 C6 -80.9(2)
C9 Ru1 C10 C6 -118.1(3)
C3 Ru1 C10 C19 76.0(6)
C4 Ru1 C10 C19 41.9(5)
C2 Ru1 C10 C19 -75.1(7)
C5 Ru1 C10 C19 -0.4(4)
C1 Ru1 C10 C19 -42.1(5)
C7 Ru1 C10 C19 -158.1(4)
C6 Ru1 C10 C19 -120.5(5)
C8 Ru1 C10 C19 158.5(4)
C9 Ru1 C10 C19 121.3(5)
C3 Ru1 C10 Fe1 -105.4(4)
C4 Ru1 C10 Fe1 -139.5(2)
C2 Ru1 C10 Fe1 103.5(6)
C5 Ru1 C10 Fe1 178.24(19)
C1 Ru1 C10 Fe1 136.5(2)
C7 Ru1 C10 Fe1 20.50(16)
C6 Ru1 C10 Fe1 58.1(2)
C8 Ru1 C10 Fe1 -22.85(16)
C9 Ru1 C10 Fe1 -60.1(2)
C15 Fe1 C11 C12 -118.5(3)
C14 Fe1 C11 C12 -81.1(3)
C13 Fe1 C11 C12 -37.6(2)
C6 Fe1 C11 C12 108.5(3)
C10 Fe1 C11 C12 152.1(2)
C7 Fe1 C11 C12 68.4(3)
C9 Fe1 C11 C12 -174.7(3)
C8 Fe1 C11 C12 42.4(10)
C12 Fe1 C11 C15 118.5(3)
C14 Fe1 C11 C15 37.5(2)
C13 Fe1 C11 C15 81.0(3)
C6 Fe1 C11 C15 -132.9(2)
C10 Fe1 C11 C15 -89.4(3)
C7 Fe1 C11 C15 -173.0(2)
C9 Fe1 C11 C15 -56.1(4)
C8 Fe1 C11 C15 161.0(8)
C15 Fe1 C11 C20 119.2(6)
C12 Fe1 C11 C20 -122.3(6)
C14 Fe1 C11 C20 156.6(5)
C13 Fe1 C11 C20 -159.9(5)
C6 Fe1 C11 C20 -13.8(5)
C10 Fe1 C11 C20 29.7(5)
C7 Fe1 C11 C20 -53.9(6)
C9 Fe1 C11 C20 63.0(6)
C8 Fe1 C11 C20 -79.9(10)
C15 C11 C12 C13 -0.3(5)
C20 C11 C12 C13 -178.9(4)
Fe1 C11 C12 C13 59.2(3)
C15 C11 C12 C21 176.7(4)
C20 C11 C12 C21 -1.9(7)
Fe1 C11 C12 C21 -123.8(4)
C15 C11 C12 Fe1 -59.5(3)
C20 C11 C12 Fe1 121.9(4)
C15 Fe1 C12 C11 38.1(2)
C14 Fe1 C12 C11 82.1(3)
C13 Fe1 C12 C11 119.5(3)
C6 Fe1 C12 C11 -87.0(3)
C10 Fe1 C12 C11 -51.2(4)
C7 Fe1 C12 C11 -131.2(2)
C9 Fe1 C12 C11 161.3(10)
C8 Fe1 C12 C11 -170.6(2)
C15 Fe1 C12 C13 -81.5(3)
C11 Fe1 C12 C13 -119.5(3)
C14 Fe1 C12 C13 -37.4(2)
C6 Fe1 C12 C13 153.5(2)
C10 Fe1 C12 C13 -170.7(3)
C7 Fe1 C12 C13 109.3(2)
C9 Fe1 C12 C13 41.8(11)
C8 Fe1 C12 C13 69.9(3)
C15 Fe1 C12 C21 156.8(5)
C11 Fe1 C12 C21 118.8(6)
C14 Fe1 C12 C21 -159.1(5)
C13 Fe1 C12 C21 -121.7(6)
C6 Fe1 C12 C21 31.8(5)
C10 Fe1 C12 C21 67.6(6)
C7 Fe1 C12 C21 -12.4(5)
C9 Fe1 C12 C21 -79.9(12)
C8 Fe1 C12 C21 -51.8(5)
C11 C12 C13 C14 0.2(5)
C21 C12 C13 C14 -176.7(4)
Fe1 C12 C13 C14 59.1(3)
C11 C12 C13 C22 178.4(4)
C21 C12 C13 C22 1.5(7)
Fe1 C12 C13 C22 -122.7(4)
C11 C12 C13 Fe1 -59.0(3)
C21 C12 C13 Fe1 124.2(4)
C15 Fe1 C13 C14 -38.0(3)
C11 Fe1 C13 C14 -81.9(3)
C12 Fe1 C13 C14 -119.4(4)
C6 Fe1 C13 C14 -168.7(3)
C10 Fe1 C13 C14 27.2(11)
C7 Fe1 C13 C14 153.5(2)
C9 Fe1 C13 C14 68.6(3)
C8 Fe1 C13 C14 109.1(3)
C15 Fe1 C13 C12 81.4(3)
C11 Fe1 C13 C12 37.5(3)
C14 Fe1 C13 C12 119.4(4)
C6 Fe1 C13 C12 -49.3(4)
C10 Fe1 C13 C12 146.6(9)
C7 Fe1 C13 C12 -87.1(3)
C9 Fe1 C13 C12 -172.0(2)
C8 Fe1 C13 C12 -131.5(2)
C15 Fe1 C13 C22 -159.4(5)
C11 Fe1 C13 C22 156.7(5)
C12 Fe1 C13 C22 119.2(5)
C14 Fe1 C13 C22 -121.4(5)
C6 Fe1 C13 C22 69.9(6)
C10 Fe1 C13 C22 -94.2(10)
C7 Fe1 C13 C22 32.1(5)
C9 Fe1 C13 C22 -52.8(5)
C8 Fe1 C13 C22 -12.3(5)
C12 C13 C14 C15 0.0(5)
C22 C13 C14 C15 -178.1(4)
Fe1 C13 C14 C15 59.2(3)
C12 C13 C14 C23 176.8(4)
C22 C13 C14 C23 -1.3(7)
Fe1 C13 C14 C23 -124.0(4)
C12 C13 C14 Fe1 -59.1(3)
C22 C13 C14 Fe1 122.7(4)
C15 Fe1 C14 C13 118.9(4)
C11 Fe1 C14 C13 81.5(3)
C12 Fe1 C14 C13 37.7(3)
C6 Fe1 C14 C13 144.3(8)
C10 Fe1 C14 C13 -174.4(2)
C7 Fe1 C14 C13 -50.1(4)
C9 Fe1 C14 C13 -133.0(2)
C8 Fe1 C14 C13 -88.6(3)
C11 Fe1 C14 C15 -37.4(3)
C12 Fe1 C14 C15 -81.2(3)
C13 Fe1 C14 C15 -118.9(4)
C6 Fe1 C14 C15 25.4(10)
C10 Fe1 C14 C15 66.7(3)
C7 Fe1 C14 C15 -169.0(3)
C9 Fe1 C14 C15 108.1(3)
C8 Fe1 C14 C15 152.5(3)
C15 Fe1 C14 C23 -121.0(5)
C11 Fe1 C14 C23 -158.3(5)
C12 Fe1 C14 C23 157.8(5)
C13 Fe1 C14 C23 120.1(5)
C6 Fe1 C14 C23 -95.5(10)
C10 Fe1 C14 C23 -54.2(5)
C7 Fe1 C14 C23 70.1(5)
C9 Fe1 C14 C23 -12.9(5)
C8 Fe1 C14 C23 31.5(5)
C12 C11 C15 C14 0.3(5)
C20 C11 C15 C14 179.0(4)
Fe1 C11 C15 C14 -59.6(3)
C12 C11 C15 Fe1 59.9(3)
C20 C11 C15 Fe1 -121.5(4)
C13 C14 C15 C11 -0.2(5)
C23 C14 C15 C11 -177.0(4)
Fe1 C14 C15 C11 59.5(3)
C13 C14 C15 Fe1 -59.8(3)
C23 C14 C15 Fe1 123.5(4)
C12 Fe1 C15 C11 -38.1(3)
C14 Fe1 C15 C11 -119.8(4)
C13 Fe1 C15 C11 -82.1(3)
C6 Fe1 C15 C11 66.0(3)
C10 Fe1 C15 C11 106.7(3)
C7 Fe1 C15 C11 29.0(9)
C9 Fe1 C15 C11 150.2(2)
C8 Fe1 C15 C11 -173.3(3)
C11 Fe1 C15 C14 119.8(4)
C12 Fe1 C15 C14 81.7(3)
C13 Fe1 C15 C14 37.7(2)
C6 Fe1 C15 C14 -174.2(2)
C10 Fe1 C15 C14 -133.5(3)
C7 Fe1 C15 C14 148.7(8)
C9 Fe1 C15 C14 -90.0(3)
C8 Fe1 C15 C14 -53.6(4)
